data_2201475
loop_
_publ_author_name
'Dupont, L\'eon'
'Messali, Mouslim'
'Christiaens, L\'eon'
'Evrard, Guy'

_publ_section_title
;
 2-(2,4-Dibromophenylamino)-7-nitrobenzisoselenazol-3-one
;
_journal_issue 8
_journal_name_full 'Acta Crystallographica Section E'
_journal_page_first o828
_journal_page_last o830
_journal_paper_doi 10.1107/S1600536802011716
_journal_volume 58
_journal_year 2002
_chemical_formula_iupac 'C13 H7 Br2 N3 O3 Se1'
_chemical_formula_moiety 'C13 H7 Br2 N3 O3 Se1'
_chemical_formula_structural 'C13 H7 BR2 N3 O3 Se1'
_chemical_formula_sum 'C13 H7 Br2 N3 O3 Se'
_chemical_formula_weight 492.00
_chemical_name_systematic
;
2-(2,4-Dibromophenylamino)-7-nitrobenzisoselenazol-3-one
;
_space_group_IT_number 61
_symmetry_cell_setting orthorhombic
_symmetry_space_group_name_Hall '-P 2ac 2ab'
_symmetry_space_group_name_H-M 'P b c a'
_atom_sites_solution_hydrogens geom
_atom_sites_solution_primary direct
_atom_sites_solution_secondary difmap
_audit_creation_method SHELXL-97
_cell_angle_alpha 90.00
_cell_angle_beta 90.00
_cell_angle_gamma 90.00
_cell_formula_units_Z 8
_cell_length_a 13.8685(10)
_cell_length_b 8.6075(10)
_cell_length_c 25.233(2)
_cell_measurement_reflns_used 25
_cell_measurement_temperature 293(2)
_cell_measurement_theta_max 42
_cell_measurement_theta_min 30
_cell_volume 3012.1(5)
_computing_cell_refinement 'CAD-4 EXPRESS'
_computing_data_collection 'CAD-4 EXPRESS (Enraf-Nonius, 1992)'
_computing_data_reduction 'HELENA (Spek, 1997)'
_computing_molecular_graphics
;
ORTEPIII (Burnett & Johnson, 1996) and MERCURY 1.1 (Bruno et al., 2002)
;
_computing_publication_material SHELXL-97
_computing_structure_refinement 'SHELXL97 (Sheldrick, 1997)'
_computing_structure_solution 'SIR92 (Altomare et al., 1993)'
_diffrn_ambient_temperature 293(2)
_diffrn_measured_fraction_theta_full 1.000
_diffrn_measured_fraction_theta_max 1.000
_diffrn_measurement_device_type 'Enraf-Nonius CAD-4'
_diffrn_measurement_method \q/2\q
_diffrn_radiation_monochromator graphite
_diffrn_radiation_source 'fine-focus sealed tube'
_diffrn_radiation_type CuK\a
_diffrn_radiation_wavelength 1.54178
_diffrn_reflns_av_R_equivalents 0.0218
_diffrn_reflns_av_sigmaI/netI 0.0280
_diffrn_reflns_limit_h_max 10
_diffrn_reflns_limit_h_min -17
_diffrn_reflns_limit_k_max 10
_diffrn_reflns_limit_k_min 0
_diffrn_reflns_limit_l_max 31
_diffrn_reflns_limit_l_min 0
_diffrn_reflns_number 3587
_diffrn_reflns_theta_full 74.21
_diffrn_reflns_theta_max 74.21
_diffrn_reflns_theta_min 3.50
_diffrn_standards_decay_% 4
_diffrn_standards_interval_count 200
_diffrn_standards_number 3
_exptl_absorpt_coefficient_mu 9.748
_exptl_absorpt_correction_T_max 0.39
_exptl_absorpt_correction_T_min 0.12
_exptl_absorpt_correction_type '\y scan'
_exptl_absorpt_process_details '(North et al., 1968)'
_exptl_crystal_colour orange
_exptl_crystal_density_diffrn 2.170
_exptl_crystal_density_method 'not measured'
_exptl_crystal_description prism
_exptl_crystal_F_000 1872
_exptl_crystal_size_max 0.30
_exptl_crystal_size_mid 0.25
_exptl_crystal_size_min 0.15
_refine_diff_density_max 0.444
_refine_diff_density_min -0.479
_refine_ls_extinction_method none
_refine_ls_goodness_of_fit_ref 1.103
_refine_ls_hydrogen_treatment mixed
_refine_ls_matrix_type full
_refine_ls_number_parameters 213
_refine_ls_number_reflns 3075
_refine_ls_number_restraints 65
_refine_ls_restrained_S_all 1.099
_refine_ls_R_factor_all 0.0422
_refine_ls_R_factor_gt 0.0329
_refine_ls_shift/su_max 0.001
_refine_ls_shift/su_mean 0.000
_refine_ls_structure_factor_coef Fsqd
_refine_ls_weighting_details 'calc w = 1/[\s^2^(Fo^2^)+(0.0307P)^2^+4.0625P] where P = (Fo^2^+2Fc^2^)/3'
_refine_ls_weighting_scheme calc
_refine_ls_wR_factor_gt 0.0810
_refine_ls_wR_factor_ref 0.0850
_reflns_number_gt 2634
_reflns_number_total 3075
_reflns_threshold_expression I>2\s(I)
_cod_data_source_file dn6034.cif
_cod_data_source_block I
_cod_original_formula_sum 'C13 H7 Br2 N3 O3 Se1'
_cod_database_code 2201475
_cod_database_fobs_code 2201475

loop_
_symmetry_equiv_pos_as_xyz
'x, y, z'
'-x+1/2, -y, z+1/2'
'-x, y+1/2, -z+1/2'
'x+1/2, -y+1/2, -z'
'-x, -y, -z'
'x-1/2, y, -z-1/2'
'x, -y-1/2, z-1/2'
'-x-1/2, y-1/2, z'

loop_
_atom_site_label
_atom_site_fract_x
_atom_site_fract_y
_atom_site_fract_z
_atom_site_U_iso_or_equiv
_atom_site_adp_type
_atom_site_calc_flag
_atom_site_refinement_flags
_atom_site_occupancy
_atom_site_disorder_assembly
_atom_site_disorder_group
_atom_site_type_symbol
Br1 0.45930(3) -0.43090(5) 0.685078(19) 0.05383(13) Uani d U 1 . . Br
Se1 0.07210(3) -0.55331(5) 0.625799(16) 0.04735(12) Uani d U 1 . . Se
O1 -0.1873(2) -0.6805(5) 0.53508(13) 0.0817(11) Uani d U 1 . . O
O2 -0.0802(2) -0.7089(4) 0.59704(14) 0.0754(10) Uani d U 1 . . O
O3 0.1866(2) -0.1479(3) 0.58398(12) 0.0601(7) Uani d U 1 . . O
N1 -0.1204(2) -0.6321(5) 0.56236(14) 0.0573(9) Uani d U 1 . . N
N2 0.1609(2) -0.3858(4) 0.62195(13) 0.0458(7) Uani d U 1 . . N
N3 0.2508(2) -0.3935(4) 0.64584(14) 0.0586(9) Uani d U 1 . . N
C1 0.0009(2) -0.4341(4) 0.57868(13) 0.0363(7) Uani d U 1 . . C
C2 -0.0842(2) -0.4770(5) 0.55293(14) 0.0437(8) Uani d U 1 . . C
C3 -0.1287(3) -0.3774(6) 0.51788(15) 0.0558(10) Uani d U 1 . . C
H3 -0.1855 -0.4066 0.5011 0.067 Uiso calc R 1 . . H
C4 -0.0886(3) -0.2354(6) 0.50804(18) 0.0642(11) Uani d U 1 . . C
H4 -0.1192 -0.1669 0.4851 0.077 Uiso calc R 1 . . H
C5 -0.0030(3) -0.1925(5) 0.53181(17) 0.0594(10) Uani d U 1 . . C
H5 0.0243 -0.0964 0.5243 0.071 Uiso calc R 1 . . H
C6 0.0419(2) -0.2927(4) 0.56680(13) 0.0393(7) Uani d U 1 . . C
C7 0.1369(2) -0.2630(4) 0.59101(14) 0.0405(7) Uani d U 1 . . C
C8 0.2624(2) -0.3346(4) 0.69654(14) 0.0385(7) Uani d U 1 A . C
C9 0.3540(2) -0.3362(4) 0.71998(14) 0.0409(7) Uani d U 1 . . C
C10 0.3698(3) -0.2662(5) 0.76868(14) 0.0501(9) Uani d DU 1 A . C
H10 0.4310 -0.2674 0.7838 0.060 Uiso calc R 1 . . H
C11 0.2948(3) -0.1954(5) 0.79452(14) 0.0527(10) Uani d DU 1 . . C
C12 0.2028(3) -0.1971(5) 0.77336(15) 0.0502(9) Uani d DU 1 A . C
H12 0.1518 -0.1527 0.7918 0.060 Uiso calc R 1 . . H
Br2A 0.3242(5) -0.1240(5) 0.8616(2) 0.0771(11) Uani d PDU 0.45 A 1 Br
Br2B 0.3151(4) -0.0715(4) 0.85772(16) 0.0672(7) Uani d PDU 0.55 A 2 Br
C13 0.1874(2) -0.2655(5) 0.72455(15) 0.0480(9) Uani d U 1 . . C
H13 0.1256 -0.2652 0.7101 0.058 Uiso calc R 1 A . H
H30 0.291(3) -0.467(5) 0.6308(16) 0.058 Uiso d . 1 . . H

loop_
_atom_site_aniso_label
_atom_site_aniso_U_11
_atom_site_aniso_U_22
_atom_site_aniso_U_33
_atom_site_aniso_U_12
_atom_site_aniso_U_13
_atom_site_aniso_U_23
Br1 0.02708(18) 0.0583(2) 0.0761(3) 0.00395(16) -0.00502(16) 0.0083(2)
Se1 0.0446(2) 0.0488(2) 0.0487(2) -0.00418(17) -0.01372(16) 0.00696(17)
O1 0.0478(17) 0.125(3) 0.072(2) -0.0382(19) -0.0014(15) -0.020(2)
O2 0.063(2) 0.082(2) 0.081(2) -0.0313(18) -0.0076(17) 0.0169(18)
O3 0.0548(16) 0.0492(16) 0.0762(19) -0.0142(13) 0.0011(14) -0.0121(14)
N1 0.0331(15) 0.088(2) 0.0507(18) -0.0208(17) 0.0038(13) -0.0099(18)
N2 0.0313(14) 0.0482(16) 0.0577(18) 0.0024(13) -0.0180(13) -0.0089(14)
N3 0.0340(15) 0.068(2) 0.074(2) 0.0170(15) -0.0253(16) -0.0301(18)
C1 0.0244(14) 0.0490(18) 0.0354(15) 0.0050(13) -0.0006(12) -0.0061(14)
C2 0.0255(15) 0.067(2) 0.0382(17) -0.0043(15) 0.0018(13) -0.0097(16)
C3 0.0278(16) 0.094(3) 0.045(2) 0.0135(18) -0.0074(14) -0.012(2)
C4 0.051(2) 0.080(3) 0.062(3) 0.024(2) -0.015(2) 0.008(2)
C5 0.055(2) 0.053(2) 0.070(3) 0.0130(19) -0.007(2) 0.010(2)
C6 0.0294(15) 0.0456(18) 0.0431(18) 0.0087(13) -0.0020(13) -0.0034(15)
C7 0.0357(16) 0.0400(17) 0.0459(18) 0.0015(14) -0.0009(14) -0.0126(15)
C8 0.0281(15) 0.0372(16) 0.0503(18) 0.0005(13) -0.0115(13) 0.0016(14)
C9 0.0260(15) 0.0439(18) 0.0528(19) -0.0031(13) -0.0094(13) 0.0113(15)
C10 0.0321(16) 0.071(3) 0.0471(19) -0.0104(17) -0.0117(14) 0.0100(17)
C11 0.0451(19) 0.077(3) 0.0365(17) -0.0180(19) -0.0042(15) 0.0106(17)
C12 0.0399(18) 0.064(2) 0.0463(19) -0.0043(17) 0.0004(15) 0.0035(17)
Br2A 0.0633(11) 0.132(3) 0.0358(8) -0.015(2) -0.0064(6) -0.0004(18)
Br2B 0.0652(13) 0.1006(17) 0.0357(9) -0.0211(13) 0.0009(7) -0.0066(10)
C13 0.0288(16) 0.059(2) 0.057(2) 0.0021(16) -0.0102(14) 0.0000(18)

loop_
_atom_type_symbol
_atom_type_description
_atom_type_scat_dispersion_real
_atom_type_scat_dispersion_imag
_atom_type_scat_source
C C 0.0181 0.0091 'International Tables Vol C Tables 4.2.6.8 and 6.1.1.4'
H H 0.0000 0.0000 'International Tables Vol C Tables 4.2.6.8 and 6.1.1.4'
N N 0.0311 0.0180 'International Tables Vol C Tables 4.2.6.8 and 6.1.1.4'
O O 0.0492 0.0322 'International Tables Vol C Tables 4.2.6.8 and 6.1.1.4'
Se Se -0.7943 1.1372 'International Tables Vol C Tables 4.2.6.8 and 6.1.1.4'
Br Br -0.6763 1.2805 'International Tables Vol C Tables 4.2.6.8 and 6.1.1.4'

loop_
_geom_angle_atom_site_label_1
_geom_angle_atom_site_label_2
_geom_angle_atom_site_label_3
_geom_angle
_geom_angle_publ_flag
C1 Se1 N2 83.82(14) yes
O1 N1 O2 123.9(4) yes
O1 N1 C2 118.9(4) ?
O2 N1 C2 117.1(3) ?
C7 N2 N3 120.6(3) yes
C7 N2 Se1 117.5(2) yes
N3 N2 Se1 121.6(3) yes
C8 N3 N2 119.3(3) yes
C6 C1 C2 118.8(3) ?
C6 C1 Se1 114.2(2) ?
C2 C1 Se1 127.0(3) ?
C3 C2 C1 120.8(4) ?
C3 C2 N1 121.7(3) ?
C1 C2 N1 117.4(3) ?
C4 C3 C2 119.4(4) ?
C3 C4 C5 120.7(4) ?
C4 C5 C6 119.9(4) ?
C1 C6 C5 120.3(3) ?
C1 C6 C7 115.6(3) ?
C5 C6 C7 124.0(4) ?
O3 C7 N2 125.3(3) ?
O3 C7 C6 125.8(3) ?
N2 C7 C6 108.9(3) ?
N3 C8 C13 122.6(3) ?
N3 C8 C9 119.5(3) ?
C13 C8 C9 117.9(3) ?
C10 C9 C8 120.9(3) ?
C10 C9 Br1 118.6(2) ?
C8 C9 Br1 120.5(3) ?
C11 C10 C9 119.7(3) ?
C10 C11 C12 120.7(4) ?
C10 C11 Br2A 114.6(3) ?
C12 C11 Br2A 124.1(4) ?
C10 C11 Br2B 121.7(3) ?
C12 C11 Br2B 117.2(4) ?
Br2A C11 Br2B 14.3(2) ?
C13 C12 C11 119.5(4) ?
C12 C13 C8 121.2(3) ?

loop_
_geom_bond_atom_site_label_1
_geom_bond_atom_site_label_2
_geom_bond_site_symmetry_2
_geom_bond_distance
_geom_bond_publ_flag
Br1 C9 . 1.890(4) yes
Se1 C1 . 1.855(3) yes
Se1 N2 . 1.899(3) yes
O1 N1 . 1.228(4) yes
O2 N1 . 1.230(5) yes
O3 C7 . 1.220(4) yes
N1 C2 . 1.446(5) yes
N2 C7 . 1.355(5) yes
N2 N3 . 1.386(4) yes
N3 C8 . 1.385(5) yes
C1 C6 . 1.376(5) ?
C1 C2 . 1.397(4) ?
C2 C3 . 1.377(6) ?
C3 C4 . 1.365(7) ?
C4 C5 . 1.380(6) ?
C5 C6 . 1.382(5) ?
C6 C7 . 1.475(4) ?
C8 C13 . 1.392(5) ?
C8 C9 . 1.401(4) ?
C9 C10 . 1.386(5) ?
C10 C11 . 1.370(6) ?
C11 C12 . 1.383(5) ?
C11 Br2A . 1.847(6) yes
C11 Br2B . 1.939(6) yes
C12 C13 . 1.382(5) ?

loop_
_geom_hbond_atom_site_label_D
_geom_hbond_atom_site_label_H
_geom_hbond_atom_site_label_A
_geom_hbond_site_symmetry_A
_geom_hbond_distance_DH
_geom_hbond_distance_HA
_geom_hbond_distance_DA
_geom_hbond_angle_DHA
N3 H30 O3 8_655 0.93(4) 1.98(4) 2.826(4) 151(4)

loop_
_geom_torsion_atom_site_label_1
_geom_torsion_atom_site_label_2
_geom_torsion_atom_site_label_3
_geom_torsion_atom_site_label_4
_geom_torsion
_geom_torsion_publ_flag
C1 Se1 N2 C7 1.2(3) yes
C1 Se1 N2 N3 -173.1(3) yes
Se1 N2 N3 C8 -93.8(4) yes
